data_4514221
loop_
_publ_author_name
'Wang, Junya'
'Meng, Ge'
'Xie, Kun'
'Li, Liting'
'Sun, Huaming'
'Huang, Zhiyan'

_publ_section_title
;
 Mild and Efficient Ni-Catalyzed Biaryl Synthesis with Polyfluoroaryl
 Magnesium Species: Verification of the Arrest State, Uncovering the
 Hidden Competitive Second Transmetalation and Ligand-Accelerated Highly
 Selective Monoarylation
;
_journal_issue 11
_journal_name_full 'ACS Catalysis'
_journal_page_first 7421
_journal_paper_doi 10.1021/acscatal.7b02618
_journal_volume 7
_journal_year 2017
_chemical_formula_moiety 'C17 H10 F4 O2 S2'
_chemical_formula_sum 'C17 H10 F4 O2 S2'
_chemical_formula_weight 386.37
_space_group_crystal_system monoclinic
_space_group_IT_number 14
_space_group_name_Hall '-P 2ybc'
_space_group_name_H-M_alt 'P 1 21/c 1'
_symmetry_space_group_name_Hall '-P 2ybc'
_symmetry_space_group_name_H-M 'P 1 21/c 1'
_atom_sites_solution_hydrogens geom
_atom_sites_solution_primary dual
_audit_creation_date 2016-09-29
_audit_creation_method
;
Olex2 1.2
(compiled 2016.09.09 svn.r3337 for OlexSys, GUI svn.r5227)
;
_cell_angle_alpha 90
_cell_angle_beta 90.1480(10)
_cell_angle_gamma 90
_cell_formula_units_Z 4
_cell_length_a 7.7206(3)
_cell_length_b 10.8574(4)
_cell_length_c 19.0756(7)
_cell_measurement_reflns_used 9197
_cell_measurement_temperature 153
_cell_measurement_theta_max 27.517
_cell_measurement_theta_min 2.638
_cell_volume 1599.02(10)
_computing_cell_refinement 'SAINT v8.37A (Bruker, 2015)'
_computing_data_reduction 'SAINT v8.37A (Bruker, 2015)'
_computing_molecular_graphics 'Olex2 (Dolomanov et al., 2009)'
_computing_publication_material 'Olex2 (Dolomanov et al., 2009)'
_computing_structure_refinement 'XL (Sheldrick, 2008)'
_computing_structure_solution 'XT (Sheldrick, 2015)'
_diffrn_ambient_temperature 153.0
_diffrn_measured_fraction_theta_full 0.995
_diffrn_measured_fraction_theta_max 0.993
_diffrn_measurement_device_type 'Bruker APEX-II CCD'
_diffrn_measurement_method '\f and \w scans'
_diffrn_radiation_type MoK\a
_diffrn_radiation_wavelength 0.71073
_diffrn_reflns_av_R_equivalents 0.0291
_diffrn_reflns_av_unetI/netI 0.0099
_diffrn_reflns_Laue_measured_fraction_full 0.995
_diffrn_reflns_Laue_measured_fraction_max 0.993
_diffrn_reflns_limit_h_max 10
_diffrn_reflns_limit_h_min -9
_diffrn_reflns_limit_k_max 14
_diffrn_reflns_limit_k_min -14
_diffrn_reflns_limit_l_max 24
_diffrn_reflns_limit_l_min -24
_diffrn_reflns_number 73947
_diffrn_reflns_point_group_measured_fraction_full 0.995
_diffrn_reflns_point_group_measured_fraction_max 0.993
_diffrn_reflns_theta_full 26.000
_diffrn_reflns_theta_max 27.575
_diffrn_reflns_theta_min 2.135
_diffrn_standards_number 0
_exptl_absorpt_coefficient_mu 0.384
_exptl_absorpt_correction_T_max 0.7456
_exptl_absorpt_correction_T_min 0.6876
_exptl_absorpt_correction_type multi-scan
_exptl_absorpt_process_details
;
SADABS-2014/5 (Bruker,2014/5) was used for absorption correction.
wR2(int) was 0.1144 before and 0.0511 after correction.
The Ratio of minimum to maximum transmission is 0.9222.
The \l/2 correction factor is Not present.
;
_exptl_crystal_colour 'clear light colourless'
_exptl_crystal_colour_lustre clear
_exptl_crystal_colour_modifier light
_exptl_crystal_colour_primary colourless
_exptl_crystal_density_diffrn 1.605
_exptl_crystal_description block
_exptl_crystal_F_000 784
_exptl_crystal_size_max 0.5
_exptl_crystal_size_mid 0.4
_exptl_crystal_size_min 0.3
_refine_diff_density_max 0.298
_refine_diff_density_min -0.276
_refine_diff_density_rms 0.049
_refine_ls_extinction_method none
_refine_ls_goodness_of_fit_ref 1.074
_refine_ls_hydrogen_treatment constr
_refine_ls_matrix_type full
_refine_ls_number_parameters 228
_refine_ls_number_reflns 3669
_refine_ls_number_restraints 0
_refine_ls_restrained_S_all 1.074
_refine_ls_R_factor_all 0.0304
_refine_ls_R_factor_gt 0.0276
_refine_ls_shift/su_max 0.001
_refine_ls_shift/su_mean 0.000
_refine_ls_structure_factor_coef Fsqd
_refine_ls_weighting_details 'w=1/[\s^2^(Fo^2^)+(0.0354P)^2^+0.9021P] where P=(Fo^2^+2Fc^2^)/3'
_refine_ls_weighting_scheme calc
_refine_ls_wR_factor_gt 0.0729
_refine_ls_wR_factor_ref 0.0747
_reflns_Friedel_coverage 0.000
_reflns_number_gt 3407
_reflns_number_total 3669
_reflns_threshold_expression 'I > 2\s(I)'
_cod_data_source_file cs7b02618_si_006.cif
_cod_data_source_block s
_cod_depositor_comments 'Adding full bibliography for 4514218--4514221.cif.'
_cod_database_code 4514221
_shelx_space_group_comment
;
The symmetry employed for this shelxl refinement is uniquely defined
by the following loop, which should always be used as a source of
symmetry information in preference to the above space-group names.
They are only intended as comments.
;
_olex2_refinement_description
;
1. Fixed Uiso
 At 1.2 times of:
  All C(H) groups
 At 1.5 times of:
  All C(H,H,H) groups
2.a Aromatic/amide H refined with riding coordinates:
 C9(H9), C10(H10), C14(H14), C15(H15)
2.b Idealised Me refined as rotating group:
 C12(H12A,H12B,H12C), C17(H17A,H17B,H17C)
;
_shelx_shelxl_version_number 2014/7
_olex2_submission_special_instructions 'No special instructions were received'

loop_
_space_group_symop_operation_xyz
'x, y, z'
'-x, y+1/2, -z+1/2'
'-x, -y, -z'
'x, -y-1/2, z-1/2'

loop_
_atom_site_label
_atom_site_type_symbol
_atom_site_fract_x
_atom_site_fract_y
_atom_site_fract_z
_atom_site_U_iso_or_equiv
_atom_site_adp_type
_atom_site_occupancy
_atom_site_site_symmetry_order
_atom_site_calc_flag
_atom_site_refinement_flags_posn
S1 S 0.10245(4) 0.90466(3) 0.40786(2) 0.02258(9) Uani 1 1 d .
S2 S 0.91316(4) 0.30898(3) 0.28097(2) 0.02331(9) Uani 1 1 d .
F1 F 0.30501(11) 0.53341(8) 0.27977(4) 0.0292(2) Uani 1 1 d .
F2 F 0.56067(11) 0.37457(8) 0.26652(4) 0.0290(2) Uani 1 1 d .
F3 F 0.80268(9) 0.51890(7) 0.48016(4) 0.02027(16) Uani 1 1 d .
F4 F 0.54818(10) 0.67653(7) 0.49220(4) 0.02137(17) Uani 1 1 d .
O1 O 0.60183(12) 0.85459(9) 0.38505(6) 0.0265(2) Uani 1 1 d .
O2 O 0.43865(13) 1.02003(9) 0.40973(6) 0.0260(2) Uani 1 1 d .
C1 C 0.41776(15) 0.61386(11) 0.38562(6) 0.0162(2) Uani 1 1 d .
C2 C 0.42680(16) 0.53112(12) 0.33025(6) 0.0183(2) Uani 1 1 d .
C3 C 0.56109(16) 0.44794(12) 0.32364(6) 0.0181(2) Uani 1 1 d .
C4 C 0.69650(15) 0.43918(11) 0.37193(6) 0.0148(2) Uani 1 1 d .
C5 C 0.68215(15) 0.51975(11) 0.42906(6) 0.0146(2) Uani 1 1 d .
C6 C 0.54916(16) 0.60324(11) 0.43522(6) 0.0154(2) Uani 1 1 d .
C7 C 0.27624(15) 0.70505(12) 0.39175(6) 0.0166(2) Uani 1 1 d .
C8 C 0.29846(16) 0.83042(12) 0.40019(6) 0.0180(2) Uani 1 1 d .
C9 C 0.09861(16) 0.67111(13) 0.39085(7) 0.0206(3) Uani 1 1 d .
H9 H 0.0590 0.5889 0.3850 0.025 Uiso 1 1 calc R
C10 C -0.00887(17) 0.76991(14) 0.39937(7) 0.0232(3) Uani 1 1 d .
H10 H -0.1316 0.7642 0.4004 0.028 Uiso 1 1 calc R
C11 C 0.46264(16) 0.89938(12) 0.39758(6) 0.0183(2) Uani 1 1 d .
C12 C 0.5935(2) 1.09515(14) 0.40482(9) 0.0315(3) Uani 1 1 d .
H12A H 0.6442 1.0861 0.3581 0.047 Uiso 1 1 calc GR
H12B H 0.6776 1.0684 0.4403 0.047 Uiso 1 1 calc GR
H12C H 0.5634 1.1817 0.4128 0.047 Uiso 1 1 calc GR
C13 C 0.84612(16) 0.35712(11) 0.36327(6) 0.0160(2) Uani 1 1 d .
C14 C 0.95719(19) 0.31412(13) 0.41360(7) 0.0236(3) Uani 1 1 d .
H14 H 0.9430 0.3298 0.4622 0.028 Uiso 1 1 calc R
C15 C 1.09562(19) 0.24378(13) 0.38585(7) 0.0265(3) Uani 1 1 d .
H15 H 1.1832 0.2073 0.4141 0.032 Uiso 1 1 calc R
C16 C 1.09069(17) 0.23372(12) 0.31461(7) 0.0226(3) Uani 1 1 d .
C17 C 1.2125(2) 0.16573(15) 0.26721(8) 0.0327(3) Uani 1 1 d .
H17A H 1.1497 0.0998 0.2430 0.049 Uiso 1 1 calc GR
H17B H 1.3068 0.1301 0.2951 0.049 Uiso 1 1 calc GR
H17C H 1.2606 0.2229 0.2326 0.049 Uiso 1 1 calc GR

loop_
_atom_site_aniso_label
_atom_site_aniso_U_11
_atom_site_aniso_U_22
_atom_site_aniso_U_33
_atom_site_aniso_U_23
_atom_site_aniso_U_13
_atom_site_aniso_U_12
S1 0.01628(16) 0.02460(17) 0.02686(17) 0.00099(12) 0.00106(12) 0.00823(12)
S2 0.02434(17) 0.02939(18) 0.01619(15) -0.00310(12) 0.00004(12) 0.01097(13)
F1 0.0236(4) 0.0387(5) 0.0253(4) -0.0075(4) -0.0118(3) 0.0083(3)
F2 0.0284(4) 0.0349(5) 0.0236(4) -0.0151(3) -0.0086(3) 0.0084(4)
F3 0.0201(4) 0.0234(4) 0.0173(3) -0.0034(3) -0.0062(3) 0.0051(3)
F4 0.0249(4) 0.0216(4) 0.0176(4) -0.0063(3) -0.0014(3) 0.0062(3)
O1 0.0150(4) 0.0223(5) 0.0422(6) 0.0027(4) 0.0018(4) 0.0027(4)
O2 0.0232(5) 0.0184(5) 0.0364(5) -0.0031(4) 0.0031(4) 0.0003(4)
C1 0.0140(5) 0.0167(6) 0.0180(6) 0.0023(4) 0.0019(4) 0.0005(4)
C2 0.0157(6) 0.0225(6) 0.0166(6) 0.0007(5) -0.0038(4) -0.0001(5)
C3 0.0199(6) 0.0189(6) 0.0156(5) -0.0040(5) -0.0003(4) -0.0003(5)
C4 0.0154(5) 0.0136(5) 0.0154(5) 0.0013(4) 0.0014(4) -0.0002(4)
C5 0.0146(5) 0.0160(5) 0.0132(5) 0.0018(4) -0.0017(4) -0.0008(4)
C6 0.0180(6) 0.0148(5) 0.0134(5) -0.0010(4) 0.0018(4) -0.0002(4)
C7 0.0141(5) 0.0207(6) 0.0149(5) 0.0027(4) 0.0008(4) 0.0027(5)
C8 0.0143(6) 0.0215(6) 0.0184(6) 0.0015(5) 0.0004(4) 0.0045(5)
C9 0.0154(6) 0.0259(7) 0.0206(6) 0.0040(5) 0.0007(5) -0.0009(5)
C10 0.0137(6) 0.0326(7) 0.0234(6) 0.0046(5) 0.0016(5) 0.0021(5)
C11 0.0186(6) 0.0182(6) 0.0180(6) 0.0018(5) -0.0013(4) 0.0022(5)
C12 0.0322(8) 0.0234(7) 0.0390(8) -0.0057(6) 0.0038(6) -0.0082(6)
C13 0.0182(6) 0.0137(5) 0.0162(5) -0.0016(4) 0.0008(4) 0.0008(4)
C14 0.0289(7) 0.0243(7) 0.0177(6) -0.0017(5) -0.0017(5) 0.0093(5)
C15 0.0280(7) 0.0263(7) 0.0251(7) -0.0025(5) -0.0044(5) 0.0124(6)
C16 0.0221(6) 0.0210(6) 0.0248(6) -0.0018(5) 0.0005(5) 0.0071(5)
C17 0.0311(8) 0.0384(8) 0.0285(7) -0.0050(6) 0.0028(6) 0.0171(6)

loop_
_atom_type_symbol
_atom_type_description
_atom_type_scat_dispersion_real
_atom_type_scat_dispersion_imag
_atom_type_scat_source
C C 0.0033 0.0016 'International Tables Vol C Tables 4.2.6.8 and 6.1.1.4'
H H 0.0000 0.0000 'International Tables Vol C Tables 4.2.6.8 and 6.1.1.4'
F F 0.0171 0.0103 'International Tables Vol C Tables 4.2.6.8 and 6.1.1.4'
O O 0.0106 0.0060 'International Tables Vol C Tables 4.2.6.8 and 6.1.1.4'
S S 0.1246 0.1234 'International Tables Vol C Tables 4.2.6.8 and 6.1.1.4'

loop_
_geom_angle_atom_site_label_1
_geom_angle_atom_site_label_2
_geom_angle_atom_site_label_3
_geom_angle
C10 S1 C8 91.90(6)
C16 S2 C13 92.57(6)
C11 O2 C12 115.03(11)
C2 C1 C6 115.22(11)
C2 C1 C7 122.12(11)
C6 C1 C7 122.65(11)
F1 C2 C1 119.77(11)
F1 C2 C3 118.07(11)
C3 C2 C1 122.13(11)
F2 C3 C2 117.35(11)
F2 C3 C4 119.55(11)
C2 C3 C4 123.08(11)
C3 C4 C5 114.21(11)
C3 C4 C13 123.74(11)
C5 C4 C13 121.99(11)
F3 C5 C4 120.18(10)
F3 C5 C6 117.24(10)
C6 C5 C4 122.57(11)
F4 C6 C1 119.64(11)
F4 C6 C5 117.65(10)
C5 C6 C1 122.70(11)
C8 C7 C1 125.26(11)
C8 C7 C9 112.13(11)
C9 C7 C1 122.61(12)
C7 C8 S1 111.25(9)
C7 C8 C11 127.12(11)
C11 C8 S1 121.44(10)
C7 C9 H9 123.8
C10 C9 C7 112.44(12)
C10 C9 H9 123.8
S1 C10 H10 123.9
C9 C10 S1 112.27(10)
C9 C10 H10 123.9
O1 C11 O2 123.48(12)
O1 C11 C8 124.75(12)
O2 C11 C8 111.77(11)
O2 C12 H12A 109.5
O2 C12 H12B 109.5
O2 C12 H12C 109.5
H12A C12 H12B 109.5
H12A C12 H12C 109.5
H12B C12 H12C 109.5
C4 C13 S2 121.41(9)
C14 C13 S2 110.15(9)
C14 C13 C4 128.32(11)
C13 C14 H14 123.4
C13 C14 C15 113.18(12)
C15 C14 H14 123.4
C14 C15 H15 123.3
C16 C15 C14 113.35(12)
C16 C15 H15 123.3
C15 C16 S2 110.74(10)
C15 C16 C17 128.61(13)
C17 C16 S2 120.63(10)
C16 C17 H17A 109.5
C16 C17 H17B 109.5
C16 C17 H17C 109.5
H17A C17 H17B 109.5
H17A C17 H17C 109.5
H17B C17 H17C 109.5

loop_
_geom_bond_atom_site_label_1
_geom_bond_atom_site_label_2
_geom_bond_distance
S1 C8 1.7211(12)
S1 C10 1.7043(15)
S2 C13 1.7348(12)
S2 C16 1.7187(13)
F1 C2 1.3444(14)
F2 C3 1.3497(14)
F3 C5 1.3459(13)
F4 C6 1.3471(13)
O1 C11 1.2041(16)
O2 C11 1.3432(16)
O2 C12 1.4506(17)
C1 C2 1.3884(17)
C1 C6 1.3902(17)
C1 C7 1.4793(16)
C2 C3 1.3810(18)
C3 C4 1.3949(17)
C4 C5 1.4021(16)
C4 C13 1.4685(16)
C5 C6 1.3749(17)
C7 C8 1.3814(18)
C7 C9 1.4201(17)
C8 C11 1.4731(18)
C9 H9 0.9500
C9 C10 1.3662(19)
C10 H10 0.9500
C12 H12A 0.9800
C12 H12B 0.9800
C12 H12C 0.9800
C13 C14 1.3678(18)
C14 H14 0.9500
C14 C15 1.4172(19)
C15 H15 0.9500
C15 C16 1.3637(19)
C16 C17 1.5005(18)
C17 H17A 0.9800
C17 H17B 0.9800
C17 H17C 0.9800

loop_
_geom_torsion_atom_site_label_1
_geom_torsion_atom_site_label_2
_geom_torsion_atom_site_label_3
_geom_torsion_atom_site_label_4
_geom_torsion
S1 C8 C11 O1 -171.93(11)
S1 C8 C11 O2 6.98(15)
S2 C13 C14 C15 0.43(16)
F1 C2 C3 F2 0.13(18)
F1 C2 C3 C4 178.57(11)
F2 C3 C4 C5 -179.81(11)
F2 C3 C4 C13 2.66(18)
F3 C5 C6 F4 -0.87(16)
F3 C5 C6 C1 179.41(11)
C1 C2 C3 F2 -177.70(11)
C1 C2 C3 C4 0.7(2)
C1 C7 C8 S1 -178.19(9)
C1 C7 C8 C11 6.7(2)
C1 C7 C9 C10 178.15(11)
C2 C1 C6 F4 -177.64(11)
C2 C1 C6 C5 2.07(18)
C2 C1 C7 C8 -126.65(14)
C2 C1 C7 C9 54.61(17)
C2 C3 C4 C5 1.78(18)
C2 C3 C4 C13 -175.75(12)
C3 C4 C5 F3 178.72(10)
C3 C4 C5 C6 -2.36(17)
C3 C4 C13 S2 25.27(17)
C3 C4 C13 C14 -159.20(14)
C4 C5 C6 F4 -179.82(10)
C4 C5 C6 C1 0.47(19)
C4 C13 C14 C15 -175.51(13)
C5 C4 C13 S2 -152.08(10)
C5 C4 C13 C14 23.5(2)
C6 C1 C2 F1 179.56(11)
C6 C1 C2 C3 -2.65(18)
C6 C1 C7 C8 54.51(18)
C6 C1 C7 C9 -124.23(14)
C7 C1 C2 F1 0.64(18)
C7 C1 C2 C3 178.43(12)
C7 C1 C6 F4 1.27(18)
C7 C1 C6 C5 -179.02(11)
C7 C8 C11 O1 2.7(2)
C7 C8 C11 O2 -178.39(12)
C7 C9 C10 S1 0.48(15)
C8 S1 C10 C9 -0.08(11)
C8 C7 C9 C10 -0.74(16)
C9 C7 C8 S1 0.67(14)
C9 C7 C8 C11 -174.42(12)
C10 S1 C8 C7 -0.34(10)
C10 S1 C8 C11 175.07(11)
C12 O2 C11 O1 1.66(19)
C12 O2 C11 C8 -177.26(11)
C13 S2 C16 C15 0.99(12)
C13 S2 C16 C17 179.31(13)
C13 C4 C5 F3 -3.70(17)
C13 C4 C5 C6 175.21(11)
C13 C14 C15 C16 0.3(2)
C14 C15 C16 S2 -0.93(17)
C14 C15 C16 C17 -179.07(15)
C16 S2 C13 C4 175.46(11)
C16 S2 C13 C14 -0.81(11)
